data_4077287
loop_
_publ_author_name
'Vicente, Jos\'e'
'Abad, Jos\'e-Antonio'
'F\"ortsch, Walter'
'Jones, Peter G.'
'Fischer, Axel K.'

_publ_section_title
;
 Synthesis of Ortho-Palladated Phenol Derivatives. Study of Their
 Reactivity with Carbon Monoxide and Isonitriles
;
_journal_issue 13
_journal_name_full Organometallics
_journal_page_first 2704
_journal_paper_doi 10.1021/om010074z
_journal_volume 20
_journal_year 2001
_chemical_formula_sum 'C35 H34 I N3 O2 Pd'
_chemical_formula_weight 761.95
_chemical_name_systematic
;
 ?
;
_space_group_IT_number 61
_symmetry_cell_setting orthorhombic
_symmetry_space_group_name_Hall '-P 2ac 2ab'
_symmetry_space_group_name_H-M 'P b c a'
_atom_sites_solution_hydrogens geom
_atom_sites_solution_primary direct
_atom_sites_solution_secondary difmap
_audit_creation_method SHELXL-97
_cell_angle_alpha 90.00
_cell_angle_beta 90.00
_cell_angle_gamma 90.00
_cell_formula_units_Z 8
_cell_length_a 14.8140(18)
_cell_length_b 20.550(2)
_cell_length_c 21.620(3)
_cell_measurement_reflns_used 57
_cell_measurement_temperature 173(2)
_cell_measurement_theta_max 11.5
_cell_measurement_theta_min 4.5
_cell_volume 6581.7(14)
_computing_cell_refinement 'Siemens XSCANS'
_computing_data_collection 'Siemens XSCANS'
_computing_data_reduction 'Siemens XSCANS'
_computing_molecular_graphics 'Siemens XP'
_computing_publication_material SHELXL-97
_computing_structure_refinement 'SHELXL-97 (Sheldrick, 1997)'
_computing_structure_solution 'SHELXS-97 (Sheldrick, 1990)'
_diffrn_ambient_temperature 173(2)
_diffrn_measured_fraction_theta_full 0.998
_diffrn_measured_fraction_theta_max 0.998
_diffrn_measurement_device_type 'Siemens P4'
_diffrn_measurement_method w-scans
_diffrn_radiation_monochromator graphite
_diffrn_radiation_source 'fine-focus sealed tube'
_diffrn_radiation_type MoK\a
_diffrn_radiation_wavelength 0.71073
_diffrn_reflns_av_R_equivalents 0.1699
_diffrn_reflns_av_sigmaI/netI 0.1025
_diffrn_reflns_limit_h_max 1
_diffrn_reflns_limit_h_min -17
_diffrn_reflns_limit_k_max 0
_diffrn_reflns_limit_k_min -24
_diffrn_reflns_limit_l_max 25
_diffrn_reflns_limit_l_min 0
_diffrn_reflns_number 5815
_diffrn_reflns_theta_full 25.00
_diffrn_reflns_theta_max 25.00
_diffrn_reflns_theta_min 3.06
_diffrn_standards_decay_% 0
_diffrn_standards_interval_count 247
_diffrn_standards_number 3
_exptl_absorpt_coefficient_mu 1.536
_exptl_absorpt_correction_T_max 0.885
_exptl_absorpt_correction_T_min 0.677
_exptl_absorpt_correction_type Psi-scans
_exptl_crystal_colour 'pale yellow'
_exptl_crystal_density_diffrn 1.538
_exptl_crystal_density_method 'not measured'
_exptl_crystal_description lath
_exptl_crystal_F_000 3040
_exptl_crystal_size_max 0.70
_exptl_crystal_size_mid 0.20
_exptl_crystal_size_min 0.06
_refine_diff_density_max 0.392
_refine_diff_density_min -0.567
_refine_diff_density_rms 0.096
_refine_ls_extinction_method none
_refine_ls_goodness_of_fit_ref 0.794
_refine_ls_hydrogen_treatment mixed
_refine_ls_matrix_type full
_refine_ls_number_parameters 421
_refine_ls_number_reflns 5783
_refine_ls_number_restraints 586
_refine_ls_restrained_S_all 0.761
_refine_ls_R_factor_all 0.0863
_refine_ls_R_factor_gt 0.0390
_refine_ls_shift/su_max 0.001
_refine_ls_shift/su_mean 0.000
_refine_ls_structure_factor_coef Fsqd
_refine_ls_weighting_details 'calc w=1/[\s^2^(Fo^2^)+(0.0221P)^2^] where P=(Fo^2^+2Fc^2^)/3'
_refine_ls_weighting_scheme calc
_refine_ls_wR_factor_gt 0.0601
_refine_ls_wR_factor_ref 0.0683
_reflns_number_gt 3360
_reflns_number_total 5783
_reflns_threshold_expression >2sigma(I)
_cod_data_source_file om010074z.cif
_cod_data_source_block pferch
_cod_depositor_comments
;
The following automatic conversions were performed:

'_geom_bond_publ_flag' value 'Y' changed to 'y' according to
/home/saulius/struct/CIF-dictionaries/cif_core.dic dictionary named
'cif_core.dic' version 2.4.2 from 2011-04-26 (45
times).

'_geom_angle_publ_flag' value 'Y' changed to 'y' according
to /home/saulius/struct/CIF-dictionaries/cif_core.dic dictionary
named 'cif_core.dic' version 2.4.2 from 2011-04-26 (64 times).

Automatic conversion script
Id: cif_fix_values 1715 2011-07-08 13:25:40Z adriana 
;
_cod_original_cell_volume 6581.4(14)
_cod_database_code 4077287

loop_
_symmetry_equiv_pos_as_xyz
'x, y, z'
'-x+1/2, -y, z+1/2'
'-x, y+1/2, -z+1/2'
'x+1/2, -y+1/2, -z'
'-x, -y, -z'
'x-1/2, y, -z-1/2'
'x, -y-1/2, z-1/2'
'-x-1/2, y-1/2, z'

loop_
_atom_site_label
_atom_site_type_symbol
_atom_site_fract_x
_atom_site_fract_y
_atom_site_fract_z
_atom_site_U_iso_or_equiv
_atom_site_adp_type
_atom_site_occupancy
_atom_site_symmetry_multiplicity
_atom_site_calc_flag
_atom_site_refinement_flags
_atom_site_disorder_assembly
_atom_site_disorder_group
Pd Pd 0.39012(3) 0.326415(17) 0.075373(18) 0.02550(10) Uani 1 1 d . . .
I I 0.43812(3) 0.306244(17) -0.044159(18) 0.03874(11) Uani 1 1 d . . .
O1 O 0.3789(2) 0.27766(16) 0.28470(16) 0.0344(9) Uani 1 1 d U . .
O2 O 0.2979(3) 0.3536(2) 0.3364(2) 0.0615(14) Uani 1 1 d U . .
N2 N 0.3846(3) 0.38286(18) 0.20214(19) 0.0290(10) Uani 1 1 d U . .
N3 N 0.2907(3) 0.45430(19) 0.03944(19) 0.0265(10) Uani 1 1 d U . .
N4 N 0.4912(3) 0.1996(2) 0.11319(19) 0.0282(10) Uani 1 1 d U . .
C1 C 0.3552(3) 0.3391(2) 0.1667(2) 0.0290(13) Uani 1 1 d U . .
C3 C 0.3271(3) 0.4068(2) 0.0539(2) 0.0265(13) Uani 1 1 d U A .
C4 C 0.4535(3) 0.2460(2) 0.1006(2) 0.0277(13) Uani 1 1 d U . .
C11 C 0.2911(3) 0.2879(2) 0.1910(3) 0.0280(12) Uani 1 1 d U . .
C12 C 0.3023(4) 0.2616(2) 0.2494(3) 0.0341(12) Uani 1 1 d U . .
C13 C 0.2458(4) 0.2136(3) 0.2711(3) 0.0438(15) Uani 1 1 d U . .
H13 H 0.2553 0.1946 0.3106 0.053 Uiso 1 1 calc R . .
C14 C 0.1749(4) 0.1934(3) 0.2343(3) 0.0522(17) Uani 1 1 d U . .
H14 H 0.1347 0.1611 0.2495 0.063 Uiso 1 1 calc R . .
C15 C 0.1608(4) 0.2187(3) 0.1766(3) 0.0517(17) Uani 1 1 d U . .
H15 H 0.1118 0.2045 0.1517 0.062 Uiso 1 1 calc R . .
C16 C 0.2202(4) 0.2654(2) 0.1558(3) 0.0394(15) Uani 1 1 d U . .
H16 H 0.2118 0.2828 0.1155 0.047 Uiso 1 1 calc R . .
C17 C 0.3686(4) 0.3290(3) 0.3242(3) 0.0445(15) Uani 1 1 d U . .
C18 C 0.4580(4) 0.3496(3) 0.3498(3) 0.0530(18) Uani 1 1 d U . .
H18A H 0.4485 0.3787 0.3851 0.064 Uiso 1 1 calc R . .
H18B H 0.4923 0.3724 0.3177 0.064 Uiso 1 1 calc R . .
H18C H 0.4917 0.3111 0.3633 0.064 Uiso 1 1 calc R . .
C21 C 0.4482(3) 0.4308(2) 0.1842(2) 0.0299(12) Uani 1 1 d DU . .
C22 C 0.5404(4) 0.4169(2) 0.1822(2) 0.0346(14) Uani 1 1 d DU . .
C23 C 0.5992(4) 0.4675(3) 0.1703(2) 0.0427(15) Uani 1 1 d DU . .
H23 H 0.6624 0.4594 0.1697 0.051 Uiso 1 1 calc R . .
C24 C 0.5681(4) 0.5293(3) 0.1592(3) 0.0514(17) Uani 1 1 d DU . .
H24 H 0.6096 0.5630 0.1495 0.062 Uiso 1 1 calc R . .
C25 C 0.4777(4) 0.5428(3) 0.1620(3) 0.0447(16) Uani 1 1 d DU . .
H25 H 0.4572 0.5858 0.1543 0.054 Uiso 1 1 calc R . .
C26 C 0.4158(4) 0.4943(2) 0.1759(2) 0.0336(14) Uani 1 1 d DU . .
C27 C 0.5774(3) 0.3499(2) 0.1935(3) 0.0462(16) Uani 1 1 d DU . .
H27A H 0.5906 0.3289 0.1538 0.069 Uiso 1 1 calc R . .
H27B H 0.5329 0.3240 0.2162 0.069 Uiso 1 1 calc R . .
H27C H 0.6331 0.3531 0.2178 0.069 Uiso 1 1 calc R . .
C28 C 0.3172(4) 0.5094(2) 0.1847(3) 0.0435(16) Uani 1 1 d DU . .
H28A H 0.3048 0.5537 0.1702 0.065 Uiso 1 1 calc R . .
H28B H 0.3018 0.5059 0.2286 0.065 Uiso 1 1 calc R . .
H28C H 0.2809 0.4784 0.1609 0.065 Uiso 1 1 calc R . .
C31 C 0.2575(7) 0.5153(5) 0.0224(6) 0.026(2) Uani 0.640(13) 1 d PDU A 1
C32 C 0.3183(8) 0.5606(4) -0.0004(4) 0.034(2) Uani 0.640(13) 1 d PDU A 1
C33 C 0.2836(11) 0.6211(4) -0.0153(5) 0.060(3) Uani 0.640(13) 1 d PDU A 1
H33 H 0.3222 0.6542 -0.0308 0.072 Uiso 0.640(13) 1 calc PR A 1
C34 C 0.1927(10) 0.6330(6) -0.0074(6) 0.060(4) Uani 0.640(13) 1 d PDU A 1
H34 H 0.1707 0.6749 -0.0184 0.073 Uiso 0.640(13) 1 calc PR A 1
C35 C 0.1328(8) 0.5895(6) 0.0148(6) 0.054(3) Uani 0.640(13) 1 d PDU A 1
H35 H 0.0705 0.5998 0.0187 0.065 Uiso 0.640(13) 1 calc PR A 1
C36 C 0.1663(7) 0.5283(6) 0.0320(5) 0.038(3) Uani 0.640(13) 1 d PDU A 1
C37 C 0.4167(7) 0.5421(6) -0.0088(5) 0.052(3) Uani 0.640(13) 1 d PDU A 1
H37A H 0.4464 0.5744 -0.0353 0.063 Uiso 0.640(13) 1 calc PR A 1
H37B H 0.4206 0.4991 -0.0282 0.063 Uiso 0.640(13) 1 calc PR A 1
H37C H 0.4466 0.5410 0.0316 0.063 Uiso 0.640(13) 1 calc PR A 1
C38 C 0.1039(7) 0.4762(7) 0.0560(5) 0.054(3) Uani 0.640(13) 1 d PDU A 1
H38A H 0.0427 0.4939 0.0599 0.065 Uiso 0.640(13) 1 calc PR A 1
H38B H 0.1250 0.4613 0.0965 0.065 Uiso 0.640(13) 1 calc PR A 1
H38C H 0.1033 0.4394 0.0270 0.065 Uiso 0.640(13) 1 calc PR A 1
C31' C 0.2372(10) 0.5101(9) 0.0291(14) 0.018(5) Uiso 0.360(13) 1 d PDU A 2
C32' C 0.2784(11) 0.5646(7) 0.0043(9) 0.023(4) Uiso 0.360(13) 1 d PDU A 2
C33' C 0.2251(14) 0.6192(9) -0.0076(15) 0.040(6) Uiso 0.360(13) 1 d PDU A 2
H33' H 0.2509 0.6583 -0.0230 0.048 Uiso 0.360(13) 1 calc PR A 2
C34' C 0.1348(14) 0.6147(9) 0.0035(13) 0.048(6) Uiso 0.360(13) 1 d PDU A 2
H34' H 0.0982 0.6517 -0.0041 0.058 Uiso 0.360(13) 1 calc PR A 2
C35' C 0.0936(10) 0.5588(7) 0.0255(7) 0.031(5) Uiso 0.360(13) 1 d PDU A 2
H35' H 0.0298 0.5570 0.0295 0.037 Uiso 0.360(13) 1 calc PR A 2
C36' C 0.1457(10) 0.5058(7) 0.0415(11) 0.020(4) Uiso 0.360(13) 1 d PDU A 2
C37' C 0.3781(12) 0.5667(10) -0.0093(11) 0.045(6) Uiso 0.360(13) 1 d PDU A 2
H37D H 0.4121 0.5597 0.0290 0.054 Uiso 0.360(13) 1 calc PR A 2
H37E H 0.3938 0.6093 -0.0267 0.054 Uiso 0.360(13) 1 calc PR A 2
H37F H 0.3932 0.5325 -0.0391 0.054 Uiso 0.360(13) 1 calc PR A 2
C38' C 0.1064(12) 0.4442(8) 0.0679(10) 0.039(5) Uiso 0.360(13) 1 d PDU A 2
H38D H 0.0435 0.4518 0.0797 0.047 Uiso 0.360(13) 1 calc PR A 2
H38E H 0.1412 0.4311 0.1044 0.047 Uiso 0.360(13) 1 calc PR A 2
H38F H 0.1091 0.4096 0.0367 0.047 Uiso 0.360(13) 1 calc PR A 2
C41 C 0.5425(3) 0.1429(2) 0.1237(2) 0.0281(12) Uani 1 1 d DU . .
C42 C 0.6260(3) 0.1380(2) 0.0954(2) 0.0302(13) Uani 1 1 d DU . .
C43 C 0.6735(4) 0.0808(3) 0.1062(3) 0.0444(15) Uani 1 1 d DU . .
H43 H 0.7316 0.0753 0.0883 0.053 Uiso 1 1 calc R . .
C44 C 0.6384(4) 0.0325(3) 0.1420(3) 0.0493(17) Uani 1 1 d DU . .
H44 H 0.6717 -0.0065 0.1479 0.059 Uiso 1 1 calc R . .
C45 C 0.5561(4) 0.0392(2) 0.1696(3) 0.0410(15) Uani 1 1 d DU . .
H45 H 0.5338 0.0053 0.1952 0.049 Uiso 1 1 calc R . .
C46 C 0.5042(4) 0.0951(2) 0.1608(2) 0.0313(13) Uani 1 1 d DU . .
C47 C 0.6609(4) 0.1924(3) 0.0555(3) 0.0543(17) Uani 1 1 d DU . .
H47A H 0.6149 0.2044 0.0250 0.065 Uiso 1 1 calc R . .
H47B H 0.7158 0.1781 0.0341 0.065 Uiso 1 1 calc R . .
H47C H 0.6749 0.2302 0.0814 0.065 Uiso 1 1 calc R . .
C48 C 0.4131(3) 0.1037(3) 0.1900(3) 0.0455(16) Uani 1 1 d DU . .
H48A H 0.4156 0.1392 0.2202 0.055 Uiso 1 1 calc R . .
H48B H 0.3955 0.0633 0.2110 0.055 Uiso 1 1 calc R . .
H48C H 0.3686 0.1141 0.1579 0.055 Uiso 1 1 calc R . .

loop_
_atom_site_aniso_label
_atom_site_aniso_U_11
_atom_site_aniso_U_22
_atom_site_aniso_U_33
_atom_site_aniso_U_23
_atom_site_aniso_U_13
_atom_site_aniso_U_12
Pd 0.0288(2) 0.02116(18) 0.0265(2) 0.0017(2) 0.0013(2) 0.00365(19)
I 0.0498(2) 0.03555(19) 0.0309(2) -0.00179(19) 0.0086(2) -0.00315(19)
O1 0.041(2) 0.0301(19) 0.033(2) 0.0083(17) 0.0053(19) 0.0026(18)
O2 0.044(3) 0.092(4) 0.049(3) -0.030(3) 0.005(2) 0.007(3)
N2 0.036(3) 0.020(2) 0.031(3) 0.003(2) 0.004(2) 0.000(2)
N3 0.037(3) 0.025(2) 0.018(2) 0.002(2) 0.001(2) -0.0005(19)
N4 0.024(2) 0.028(2) 0.032(3) 0.004(2) 0.005(2) 0.002(2)
C1 0.021(3) 0.032(3) 0.034(3) 0.003(3) 0.005(2) 0.009(2)
C3 0.034(3) 0.023(3) 0.023(3) -0.002(2) 0.001(3) 0.000(2)
C4 0.030(3) 0.021(3) 0.031(3) 0.002(2) 0.007(3) -0.001(2)
C11 0.021(3) 0.025(3) 0.039(3) -0.003(2) 0.013(2) 0.002(2)
C12 0.037(3) 0.028(3) 0.037(3) -0.003(3) 0.013(3) 0.000(3)
C13 0.053(4) 0.041(3) 0.037(4) 0.007(3) 0.020(3) 0.000(3)
C14 0.053(4) 0.038(3) 0.065(5) -0.007(3) 0.024(3) -0.018(3)
C15 0.047(4) 0.050(4) 0.058(4) -0.012(3) 0.008(3) -0.015(3)
C16 0.040(4) 0.038(3) 0.041(4) 0.002(3) 0.002(3) -0.009(3)
C17 0.055(4) 0.052(4) 0.027(3) 0.012(3) 0.003(3) -0.007(3)
C18 0.047(4) 0.066(4) 0.046(4) 0.009(3) -0.007(3) -0.007(3)
C21 0.034(3) 0.033(3) 0.023(3) 0.000(2) 0.000(3) -0.002(2)
C22 0.034(3) 0.040(3) 0.030(3) -0.002(3) 0.002(3) -0.006(2)
C23 0.038(3) 0.053(3) 0.038(4) -0.008(3) 0.005(3) -0.015(3)
C24 0.073(4) 0.047(3) 0.034(4) -0.003(3) 0.019(4) -0.031(4)
C25 0.073(4) 0.030(3) 0.031(4) -0.002(3) 0.004(3) -0.009(3)
C26 0.050(4) 0.032(3) 0.020(3) -0.002(2) -0.011(3) 0.000(2)
C27 0.033(3) 0.045(3) 0.061(4) 0.011(3) 0.006(3) 0.004(3)
C28 0.058(4) 0.033(3) 0.039(4) -0.003(3) -0.015(3) 0.007(3)
C31 0.043(5) 0.024(5) 0.012(6) -0.002(4) -0.003(5) 0.006(4)
C32 0.050(7) 0.032(5) 0.020(5) -0.003(4) 0.001(6) -0.003(5)
C33 0.100(9) 0.033(5) 0.047(7) 0.007(5) -0.001(7) -0.001(5)
C34 0.105(11) 0.048(7) 0.028(6) 0.004(5) -0.014(8) 0.029(7)
C35 0.071(8) 0.054(7) 0.037(7) -0.024(6) -0.010(6) 0.032(6)
C36 0.046(6) 0.050(6) 0.017(6) -0.001(5) 0.001(5) 0.010(5)
C37 0.047(6) 0.067(8) 0.043(7) 0.018(6) 0.000(6) -0.017(6)
C38 0.042(6) 0.077(9) 0.042(8) 0.000(7) 0.016(6) 0.013(6)
C41 0.031(3) 0.022(3) 0.031(3) -0.002(2) -0.007(2) 0.009(2)
C42 0.027(3) 0.038(3) 0.026(3) -0.007(2) -0.006(2) 0.002(2)
C43 0.040(4) 0.056(4) 0.037(4) -0.018(3) -0.014(3) 0.019(3)
C44 0.070(5) 0.037(3) 0.041(4) -0.013(3) -0.026(3) 0.028(3)
C45 0.066(4) 0.021(3) 0.036(4) 0.004(3) -0.023(3) 0.003(3)
C46 0.045(3) 0.022(3) 0.027(3) -0.001(2) -0.011(3) 0.004(3)
C47 0.035(3) 0.068(4) 0.060(5) 0.003(3) 0.010(3) 0.004(3)
C48 0.051(4) 0.041(3) 0.045(4) 0.013(3) 0.001(3) -0.006(3)

loop_
_atom_type_symbol
_atom_type_description
_atom_type_scat_dispersion_real
_atom_type_scat_dispersion_imag
_atom_type_scat_source
C C 0.0033 0.0016 'International Tables Vol C Tables 4.2.6.8 and 6.1.1.4'
H H 0.0000 0.0000 'International Tables Vol C Tables 4.2.6.8 and 6.1.1.4'
N N 0.0061 0.0033 'International Tables Vol C Tables 4.2.6.8 and 6.1.1.4'
O O 0.0106 0.0060 'International Tables Vol C Tables 4.2.6.8 and 6.1.1.4'
Pd Pd -0.9988 1.0072 'International Tables Vol C Tables 4.2.6.8 and 6.1.1.4'
I I -0.4742 1.8119 'International Tables Vol C Tables 4.2.6.8 and 6.1.1.4'

loop_
_geom_angle_atom_site_label_1
_geom_angle_atom_site_label_2
_geom_angle_atom_site_label_3
_geom_angle
_geom_angle_publ_flag
C3 Pd C4 177.7(2) y
C3 Pd C1 90.0(2) y
C4 Pd C1 87.7(2) y
C3 Pd I 91.60(15) y
C4 Pd I 90.62(15) y
C1 Pd I 178.35(14) y
C17 O1 C12 115.4(4) y
C1 N2 C21 124.0(5) y
C3 N3 C31 172.8(6) y
C3 N3 C31' 171.4(9) ?
C31 N3 C31' 14.3(7) ?
C4 N4 C41 174.7(5) y
N2 C1 C11 120.2(5) y
N2 C1 Pd 126.0(4) y
C11 C1 Pd 113.8(4) y
N3 C3 Pd 178.0(5) y
N4 C4 Pd 177.7(5) y
C16 C11 C12 117.7(5) y
C16 C11 C1 121.4(5) y
C12 C11 C1 120.9(5) y
C13 C12 C11 121.1(6) y
C13 C12 O1 118.4(5) y
C11 C12 O1 120.0(5) y
C12 C13 C14 118.8(6) y
C15 C14 C13 121.8(6) y
C14 C15 C16 117.7(6) y
C15 C16 C11 122.8(6) y
O2 C17 O1 124.4(6) y
O2 C17 C18 125.1(6) y
O1 C17 C18 110.5(5) y
C22 C21 C26 121.4(5) y
C22 C21 N2 121.1(4) y
C26 C21 N2 117.0(5) y
C23 C22 C21 117.9(5) y
C23 C22 C27 119.3(5) y
C21 C22 C27 122.7(5) y
C24 C23 C22 121.1(5) y
C25 C24 C23 120.6(6) y
C24 C25 C26 120.7(5) y
C25 C26 C21 118.0(5) y
C25 C26 C28 121.4(5) y
C21 C26 C28 120.5(5) y
C32 C31 C36 123.7(9) y
C32 C31 N3 117.9(8) y
C36 C31 N3 118.3(8) y
C33 C32 C31 116.4(10) y
C33 C32 C37 123.6(9) y
C31 C32 C37 119.9(8) y
C34 C33 C32 119.6(10) y
C35 C34 C33 124.7(11) y
C34 C35 C36 117.1(11) y
C31 C36 C35 118.5(10) y
C31 C36 C38 120.7(8) y
C35 C36 C38 120.7(9) y
C32' C31' C36' 123.9(14) ?
C32' C31' N3 118.2(11) ?
C36' C31' N3 117.8(11) ?
C31' C32' C33' 118.2(13) ?
C31' C32' C37' 122.1(12) ?
C33' C32' C37' 119.7(13) ?
C34' C33' C32' 117.9(15) ?
C33' C34' C35' 123.4(16) ?
C36' C35' C34' 119.6(13) ?
C35' C36' C31' 116.7(13) ?
C35' C36' C38' 122.9(12) ?
C31' C36' C38' 120.3(12) ?
C42 C41 C46 124.6(5) y
C42 C41 N4 118.1(4) y
C46 C41 N4 117.2(4) y
C41 C42 C43 116.1(5) y
C41 C42 C47 120.4(5) y
C43 C42 C47 123.5(5) y
C44 C43 C42 121.2(6) y
C43 C44 C45 121.0(5) y
C44 C45 C46 121.2(5) y
C41 C46 C45 115.8(5) y
C41 C46 C48 121.8(4) y
C45 C46 C48 122.4(5) y

loop_
_geom_bond_atom_site_label_1
_geom_bond_atom_site_label_2
_geom_bond_distance
_geom_bond_publ_flag
Pd C3 1.954(5) y
Pd C4 1.977(5) y
Pd C1 2.058(5) y
Pd I 2.7121(6) y
O1 C17 1.365(7) y
O1 C12 1.407(6) y
O2 C17 1.193(6) y
N2 C1 1.259(6) y
N2 C21 1.417(6) y
N3 C3 1.157(5) y
N3 C31 1.396(10) y
N3 C31' 1.412(17) ?
N4 C4 1.139(5) y
N4 C41 1.409(6) y
C1 C11 1.512(6) y
C11 C16 1.377(7) y
C11 C12 1.384(7) y
C12 C13 1.376(7) y
C13 C14 1.381(8) y
C14 C15 1.367(8) y
C15 C16 1.377(7) y
C17 C18 1.497(7) y
C21 C22 1.396(6) y
C21 C26 1.403(6) y
C22 C23 1.382(6) y
C22 C27 1.502(6) y
C23 C24 1.372(7) y
C24 C25 1.368(7) y
C25 C26 1.387(6) y
C26 C28 1.505(6) y
C31 C32 1.385(10) y
C31 C36 1.393(9) y
C32 C33 1.383(10) y
C32 C37 1.517(11) y
C33 C34 1.380(12) y
C34 C35 1.348(12) y
C35 C36 1.402(11) y
C36 C38 1.508(11) y
C31' C32' 1.382(12) ?
C31' C36' 1.385(12) ?
C32' C33' 1.396(14) ?
C32' C37' 1.507(13) ?
C33' C34' 1.362(14) ?
C34' C35' 1.383(14) ?
C35' C36' 1.378(13) ?
C36' C38' 1.506(13) ?
C41 C42 1.384(6) y
C41 C46 1.390(6) y
C42 C43 1.390(6) y
C42 C47 1.504(7) y
C43 C44 1.362(7) y
C44 C45 1.364(7) y
C45 C46 1.394(6) y
C46 C48 1.500(7) y
